data_7002707
loop_
_publ_author_name
'Ye, Wei-Ping'
'Mu, Hong-Liang'
'Shi, Xin-Cui'
'Cheng, Yan-Xiang'
'Li, Yue-Sheng'

_publ_section_title
;
 Synthesis and characterization of the titanium complexes bearing two
 regioisomeric trifluoromethyl-containing enaminoketonato ligands and
 their behavior in ethylene polymerization
;
_journal_issue 43
_journal_name_full 'Dalton Transactions'
_journal_page_first 9452
_journal_page_last 9465
_journal_paper_doi 10.1039/b906854f
_journal_year 2009
_chemical_formula_sum 'C26 H26 Cl2 F6 N2 O2 Ti'
_chemical_formula_weight 631.29
_chemical_name_systematic
;
?
;
_space_group_IT_number 29
_symmetry_cell_setting orthorhombic
_symmetry_space_group_name_Hall 'P 2c -2ac'
_symmetry_space_group_name_H-M 'P c a 21'
_atom_sites_solution_hydrogens geom
_atom_sites_solution_primary direct
_atom_sites_solution_secondary difmap
_audit_creation_method SHELXL-97
_cell_angle_alpha 90.00
_cell_angle_beta 90.00
_cell_angle_gamma 90.00
_cell_formula_units_Z 8
_cell_length_a 16.3779(17)
_cell_length_b 16.9660(17)
_cell_length_c 21.199(2)
_cell_measurement_reflns_used 2329
_cell_measurement_temperature 185(2)
_cell_measurement_theta_max 20.22
_cell_measurement_theta_min 2.27
_cell_volume 5890.5(10)
_computing_cell_refinement 'Bruker SMART'
_computing_data_collection 'Bruker SMART'
_computing_data_reduction 'Bruker SAINT'
_computing_molecular_graphics 'Bruker SHELXTL'
_computing_publication_material 'Bruker SHELXTL'
_computing_structure_refinement 'SHELXL-97 (Sheldrick, 1997)'
_computing_structure_solution 'SHELXS-97 (Sheldrick, 1990)'
_diffrn_ambient_temperature 185(2)
_diffrn_measured_fraction_theta_full 0.999
_diffrn_measured_fraction_theta_max 0.999
_diffrn_measurement_device_type 'Bruker APEX CCD area detector'
_diffrn_measurement_method 'phi and omega scans'
_diffrn_radiation_monochromator graphite
_diffrn_radiation_source 'fine-focus sealed tube'
_diffrn_radiation_type MoK\a
_diffrn_radiation_wavelength 0.71073
_diffrn_reflns_av_R_equivalents 0.0960
_diffrn_reflns_av_sigmaI/netI 0.1205
_diffrn_reflns_limit_h_max 15
_diffrn_reflns_limit_h_min -19
_diffrn_reflns_limit_k_max 19
_diffrn_reflns_limit_k_min -20
_diffrn_reflns_limit_l_max 25
_diffrn_reflns_limit_l_min -22
_diffrn_reflns_number 29355
_diffrn_reflns_theta_full 25.04
_diffrn_reflns_theta_max 25.04
_diffrn_reflns_theta_min 1.20
_exptl_absorpt_coefficient_mu 0.536
_exptl_absorpt_correction_T_max 0.9737
_exptl_absorpt_correction_T_min 0.8822
_exptl_absorpt_correction_type multi-scan
_exptl_absorpt_process_details SADABS
_exptl_crystal_colour 'brick red'
_exptl_crystal_density_diffrn 1.424
_exptl_crystal_density_method 'not measured'
_exptl_crystal_description sheet
_exptl_crystal_F_000 2576
_exptl_crystal_size_max 0.24
_exptl_crystal_size_mid 0.16
_exptl_crystal_size_min 0.05
_refine_diff_density_max 0.879
_refine_diff_density_min -0.345
_refine_diff_density_rms 0.104
_refine_ls_abs_structure_details 'Flack H D (1983), Acta Cryst. A39, 876-881'
_refine_ls_abs_structure_Flack 0.50(5)
_refine_ls_extinction_method none
_refine_ls_goodness_of_fit_ref 0.996
_refine_ls_hydrogen_treatment constr
_refine_ls_matrix_type full
_refine_ls_number_parameters 711
_refine_ls_number_reflns 10163
_refine_ls_number_restraints 1
_refine_ls_restrained_S_all 0.996
_refine_ls_R_factor_all 0.1455
_refine_ls_R_factor_gt 0.0783
_refine_ls_shift/su_max 0.001
_refine_ls_shift/su_mean 0.000
_refine_ls_structure_factor_coef Fsqd
_refine_ls_weighting_details 'calc w=1/[\s^2^(Fo^2^)+(0.0861P)^2^] where P=(Fo^2^+2Fc^2^)/3'
_refine_ls_weighting_scheme calc
_refine_ls_wR_factor_gt 0.1554
_refine_ls_wR_factor_ref 0.1857
_reflns_number_gt 5874
_reflns_number_total 10163
_reflns_threshold_expression >2sigma(I)
_cod_data_source_file b906854f.txt
_cod_data_source_block 3c
_cod_depositor_comments
;
The following automatic conversions were performed:
'_symmetry_cell_setting' value 'Orthorhombic' changed to 'orthorhombic'
according to '/home/saulius/struct/CIF-dictionaries/cif_core.dic'
dictionary named 'cif_core.dic' version 2.4.1 from 2010-06-29.

Automatic conversion script
Id: cif_fix_enum 1527 2010-12-29 10:47:43Z saulius 
;
_cod_original_cell_volume 5890.4(10)
_cod_original_sg_symbol_H-M Pca2(1)
_cod_database_code 7002707

loop_
_symmetry_equiv_pos_as_xyz
'x, y, z'
'-x, -y, z+1/2'
'x+1/2, -y, z'
'-x+1/2, y, z+1/2'

loop_
_atom_site_label
_atom_site_type_symbol
_atom_site_fract_x
_atom_site_fract_y
_atom_site_fract_z
_atom_site_U_iso_or_equiv
_atom_site_adp_type
_atom_site_occupancy
_atom_site_symmetry_multiplicity
_atom_site_calc_flag
_atom_site_refinement_flags
_atom_site_disorder_assembly
_atom_site_disorder_group
Ti1 Ti 0.38224(8) 0.03125(9) 0.16603(7) 0.0324(4) Uani 1 1 d . . .
Ti2 Ti 0.36647(8) 0.50688(9) 0.36292(6) 0.0307(4) Uani 1 1 d . . .
Cl1 Cl 0.47734(14) -0.06289(15) 0.18212(13) 0.0644(8) Uani 1 1 d . . .
Cl2 Cl 0.46333(13) 0.13458(15) 0.14138(11) 0.0550(7) Uani 1 1 d . . .
Cl3 Cl 0.28787(13) 0.40644(15) 0.39912(10) 0.0497(6) Uani 1 1 d . . .
Cl4 Cl 0.27138(13) 0.59955(15) 0.34341(12) 0.0544(7) Uani 1 1 d . . .
N1 N 0.2767(4) 0.1087(4) 0.1469(3) 0.0295(16) Uani 1 1 d . . .
N2 N 0.2868(4) -0.0535(4) 0.1939(4) 0.045(2) Uani 1 1 d . . .
N3 N 0.4571(4) 0.5891(4) 0.3237(3) 0.0309(16) Uani 1 1 d . . .
N4 N 0.4762(4) 0.4344(4) 0.3826(3) 0.0361(17) Uani 1 1 d . . .
O1 O 0.3676(3) 0.0028(4) 0.0808(3) 0.0455(16) Uani 1 1 d . . .
O2 O 0.3788(3) 0.0591(3) 0.2532(3) 0.0409(15) Uani 1 1 d . . .
O3 O 0.3639(3) 0.4671(3) 0.2792(2) 0.0327(13) Uani 1 1 d . . .
O4 O 0.3868(3) 0.5449(3) 0.4449(3) 0.0365(14) Uani 1 1 d . . .
C1 C 0.2442(5) 0.1459(5) 0.2020(4) 0.033(2) Uani 1 1 d . . .
C2 C 0.1782(5) 0.1140(5) 0.2337(4) 0.044(2) Uani 1 1 d . . .
H2 H 0.1528 0.0681 0.2170 0.052 Uiso 1 1 calc R . .
C3 C 0.1481(6) 0.1465(6) 0.2887(4) 0.053(3) Uani 1 1 d . . .
H3 H 0.1024 0.1241 0.3097 0.063 Uiso 1 1 calc R . .
C4 C 0.1867(7) 0.2126(8) 0.3121(5) 0.070(4) Uani 1 1 d . . .
H4 H 0.1680 0.2349 0.3506 0.085 Uiso 1 1 calc R . .
C5 C 0.2505(7) 0.2467(6) 0.2818(5) 0.062(3) Uani 1 1 d . . .
H5 H 0.2752 0.2927 0.2988 0.075 Uiso 1 1 calc R . .
C6 C 0.2807(5) 0.2132(5) 0.2244(4) 0.050(3) Uani 1 1 d . . .
H6 H 0.3248 0.2369 0.2023 0.060 Uiso 1 1 calc R . .
C7 C 0.2486(5) 0.1297(5) 0.0936(4) 0.042(2) Uani 1 1 d . . .
C8 C 0.1798(6) 0.1884(6) 0.0820(5) 0.056(3) Uani 1 1 d . . .
H8 H 0.1602 0.2054 0.1245 0.067 Uiso 1 1 calc R . .
C9 C 0.1077(6) 0.1526(7) 0.0493(5) 0.075(4) Uani 1 1 d . . .
H9A H 0.0620 0.1899 0.0500 0.113 Uiso 1 1 calc R . .
H9B H 0.0917 0.1040 0.0711 0.113 Uiso 1 1 calc R . .
H9C H 0.1221 0.1404 0.0055 0.113 Uiso 1 1 calc R . .
C10 C 0.2085(8) 0.2593(7) 0.0505(6) 0.086(4) Uani 1 1 d . . .
H10A H 0.2239 0.2467 0.0070 0.130 Uiso 1 1 calc R . .
H10B H 0.2560 0.2803 0.0731 0.130 Uiso 1 1 calc R . .
H10C H 0.1649 0.2989 0.0503 0.130 Uiso 1 1 calc R . .
C11 C 0.2815(5) 0.0945(6) 0.0351(4) 0.051(3) Uani 1 1 d . . .
H11 H 0.2621 0.1151 -0.0038 0.061 Uiso 1 1 calc R . .
C12 C 0.3369(5) 0.0352(6) 0.0324(4) 0.041(2) Uani 1 1 d . . .
C13 C 0.3676(7) 0.0065(9) -0.0285(5) 0.071(4) Uani 1 1 d . . .
C14 C 0.2533(5) -0.0961(5) 0.1422(4) 0.045(2) Uani 1 1 d . . .
C15 C 0.2916(6) -0.1638(6) 0.1226(5) 0.068(3) Uani 1 1 d . . .
H15 H 0.3411 -0.1794 0.1423 0.082 Uiso 1 1 calc R . .
C16 C 0.2593(7) -0.2103(7) 0.0745(6) 0.082(4) Uani 1 1 d . . .
H16 H 0.2841 -0.2589 0.0634 0.099 Uiso 1 1 calc R . .
C17 C 0.1908(7) -0.1843(9) 0.0436(6) 0.095(5) Uani 1 1 d . . .
H17 H 0.1695 -0.2143 0.0096 0.114 Uiso 1 1 calc R . .
C18 C 0.1538(7) -0.1175(7) 0.0607(5) 0.072(3) Uani 1 1 d . . .
H18 H 0.1063 -0.1006 0.0388 0.086 Uiso 1 1 calc R . .
C19 C 0.1847(5) -0.0719(6) 0.1110(4) 0.050(2) Uani 1 1 d . . .
H19 H 0.1579 -0.0246 0.1231 0.060 Uiso 1 1 calc R . .
C20 C 0.2627(5) -0.0712(5) 0.2499(4) 0.039(2) Uani 1 1 d . . .
C21 C 0.1978(6) -0.1337(5) 0.2634(5) 0.053(3) Uani 1 1 d . . .
H21 H 0.1826 -0.1588 0.2223 0.064 Uiso 1 1 calc R . .
C22 C 0.2305(7) -0.1973(6) 0.3061(7) 0.095(4) Uani 1 1 d . . .
H22A H 0.2540 -0.1731 0.3440 0.142 Uiso 1 1 calc R . .
H22B H 0.2728 -0.2272 0.2839 0.142 Uiso 1 1 calc R . .
H22C H 0.1860 -0.2328 0.3182 0.142 Uiso 1 1 calc R . .
C23 C 0.1228(6) -0.0965(6) 0.2903(5) 0.059(3) Uani 1 1 d . . .
H23A H 0.0848 -0.1377 0.3041 0.089 Uiso 1 1 calc R . .
H23B H 0.0965 -0.0638 0.2581 0.089 Uiso 1 1 calc R . .
H23C H 0.1378 -0.0636 0.3265 0.089 Uiso 1 1 calc R . .
C24 C 0.2974(5) -0.0335(6) 0.3059(4) 0.044(2) Uani 1 1 d . . .
H24 H 0.2815 -0.0524 0.3462 0.053 Uiso 1 1 calc R . .
C25 C 0.3493(5) 0.0249(5) 0.3029(4) 0.034(2) Uani 1 1 d . . .
C26 C 0.3828(6) 0.0622(8) 0.3636(5) 0.064(3) Uani 1 1 d . . .
C27 C 0.4918(5) 0.6423(5) 0.3702(4) 0.041(2) Uani 1 1 d . . .
C28 C 0.5623(5) 0.6192(5) 0.4029(4) 0.045(2) Uani 1 1 d . . .
H28 H 0.5884 0.5709 0.3926 0.054 Uiso 1 1 calc R . .
C29 C 0.5939(6) 0.6665(6) 0.4502(4) 0.052(3) Uani 1 1 d . . .
H29 H 0.6405 0.6505 0.4736 0.062 Uiso 1 1 calc R . .
C30 C 0.5565(7) 0.7366(7) 0.4624(5) 0.067(3) Uani 1 1 d . . .
H30 H 0.5780 0.7692 0.4948 0.081 Uiso 1 1 calc R . .
C31 C 0.4864(7) 0.7632(7) 0.4285(5) 0.072(3) Uani 1 1 d . . .
H31 H 0.4623 0.8130 0.4369 0.086 Uiso 1 1 calc R . .
C32 C 0.4552(6) 0.7129(6) 0.3829(4) 0.055(3) Uani 1 1 d . . .
H32 H 0.4076 0.7278 0.3602 0.066 Uiso 1 1 calc R . .
C33 C 0.4743(5) 0.6026(5) 0.2641(4) 0.034(2) Uani 1 1 d . . .
C34 C 0.5350(5) 0.6636(5) 0.2418(4) 0.042(2) Uani 1 1 d . . .
H34 H 0.5581 0.6901 0.2799 0.050 Uiso 1 1 calc R . .
C35 C 0.6038(6) 0.6281(6) 0.2062(6) 0.075(4) Uani 1 1 d . . .
H35A H 0.6287 0.5862 0.2315 0.113 Uiso 1 1 calc R . .
H35B H 0.6447 0.6688 0.1972 0.113 Uiso 1 1 calc R . .
H35C H 0.5835 0.6061 0.1665 0.113 Uiso 1 1 calc R . .
C36 C 0.4900(7) 0.7259(6) 0.2031(5) 0.076(3) Uani 1 1 d . . .
H36A H 0.5286 0.7670 0.1901 0.114 Uiso 1 1 calc R . .
H36B H 0.4466 0.7495 0.2288 0.114 Uiso 1 1 calc R . .
H36C H 0.4660 0.7013 0.1656 0.114 Uiso 1 1 calc R . .
C37 C 0.4362(5) 0.5549(5) 0.2153(4) 0.033(2) Uani 1 1 d . . .
H37 H 0.4466 0.5688 0.1727 0.040 Uiso 1 1 calc R . .
C38 C 0.3884(5) 0.4942(5) 0.2258(4) 0.032(2) Uani 1 1 d . . .
C39 C 0.3490(6) 0.4509(6) 0.1694(4) 0.051(2) Uani 1 1 d . . .
C40 C 0.5044(5) 0.3904(5) 0.3289(4) 0.038(2) Uani 1 1 d . . .
C41 C 0.4701(5) 0.3196(5) 0.3154(4) 0.044(2) Uani 1 1 d . . .
H41 H 0.4282 0.2990 0.3417 0.053 Uiso 1 1 calc R . .
C42 C 0.4959(7) 0.2779(6) 0.2638(5) 0.060(3) Uani 1 1 d . . .
H42 H 0.4721 0.2282 0.2542 0.073 Uiso 1 1 calc R . .
C43 C 0.5561(7) 0.3082(6) 0.2262(5) 0.058(3) Uani 1 1 d . . .
H43 H 0.5718 0.2795 0.1898 0.070 Uiso 1 1 calc R . .
C44 C 0.5944(6) 0.3775(6) 0.2386(4) 0.050(3) Uani 1 1 d . . .
H44 H 0.6376 0.3960 0.2126 0.060 Uiso 1 1 calc R . .
C45 C 0.5674(5) 0.4209(6) 0.2915(4) 0.049(2) Uani 1 1 d . . .
H45 H 0.5918 0.4701 0.3016 0.058 Uiso 1 1 calc R . .
C46 C 0.5113(5) 0.4230(5) 0.4386(4) 0.035(2) Uani 1 1 d . . .
C47 C 0.5819(5) 0.3671(5) 0.4464(4) 0.037(2) Uani 1 1 d . . .
H47 H 0.6040 0.3543 0.4036 0.045 Uiso 1 1 calc R . .
C48 C 0.5504(7) 0.2902(6) 0.4765(5) 0.073(3) Uani 1 1 d . . .
H48A H 0.5952 0.2521 0.4793 0.110 Uiso 1 1 calc R . .
H48B H 0.5064 0.2684 0.4506 0.110 Uiso 1 1 calc R . .
H48C H 0.5296 0.3014 0.5190 0.110 Uiso 1 1 calc R . .
C49 C 0.6496(5) 0.4024(6) 0.4852(4) 0.054(3) Uani 1 1 d . . .
H49A H 0.6632 0.4547 0.4686 0.082 Uiso 1 1 calc R . .
H49B H 0.6978 0.3683 0.4829 0.082 Uiso 1 1 calc R . .
H49C H 0.6318 0.4071 0.5291 0.082 Uiso 1 1 calc R . .
C50 C 0.4812(5) 0.4631(5) 0.4945(4) 0.037(2) Uani 1 1 d . . .
H50 H 0.5027 0.4473 0.5342 0.044 Uiso 1 1 calc R . .
C51 C 0.4264(5) 0.5197(5) 0.4942(4) 0.035(2) Uani 1 1 d . . .
C52 C 0.4013(7) 0.5609(7) 0.5550(4) 0.054(3) Uani 1 1 d . . .
F1 F 0.3504(7) -0.0681(6) -0.0353(3) 0.153(4) Uani 1 1 d . . .
F2 F 0.4462(5) 0.0110(6) -0.0312(3) 0.142(4) Uani 1 1 d . . .
F3 F 0.3381(4) 0.0387(5) -0.0780(3) 0.098(2) Uani 1 1 d . . .
F4 F 0.3571(4) 0.0245(5) 0.4147(3) 0.092(2) Uani 1 1 d . . .
F5 F 0.4623(4) 0.0564(5) 0.3656(3) 0.122(3) Uani 1 1 d . . .
F6 F 0.3622(6) 0.1359(5) 0.3713(3) 0.135(4) Uani 1 1 d . . .
F7 F 0.3692(5) 0.3743(4) 0.1700(3) 0.113(3) Uani 1 1 d . . .
F8 F 0.2702(3) 0.4526(6) 0.1715(3) 0.113(3) Uani 1 1 d . . .
F9 F 0.3713(4) 0.4771(4) 0.1155(2) 0.0753(19) Uani 1 1 d . . .
F10 F 0.3224(4) 0.5544(5) 0.5663(3) 0.116(3) Uani 1 1 d . . .
F11 F 0.4392(4) 0.5340(4) 0.6047(2) 0.079(2) Uani 1 1 d . . .
F12 F 0.4138(6) 0.6367(4) 0.5521(3) 0.116(3) Uani 1 1 d . . .

loop_
_atom_site_aniso_label
_atom_site_aniso_U_11
_atom_site_aniso_U_22
_atom_site_aniso_U_33
_atom_site_aniso_U_23
_atom_site_aniso_U_13
_atom_site_aniso_U_12
Ti1 0.0224(7) 0.0469(9) 0.0280(8) -0.0074(7) -0.0026(7) 0.0048(7)
Ti2 0.0177(7) 0.0501(10) 0.0245(7) 0.0082(7) -0.0018(7) -0.0031(7)
Cl1 0.0376(13) 0.0676(17) 0.088(2) -0.0071(14) -0.0081(13) 0.0230(12)
Cl2 0.0409(13) 0.0664(17) 0.0577(15) -0.0181(12) 0.0152(12) -0.0131(11)
Cl3 0.0416(13) 0.0636(16) 0.0438(13) 0.0061(11) 0.0093(11) -0.0180(11)
Cl4 0.0310(12) 0.0689(17) 0.0633(15) 0.0243(13) 0.0008(11) 0.0117(11)
N1 0.024(4) 0.046(4) 0.019(4) -0.007(3) 0.001(3) -0.004(3)
N2 0.030(4) 0.044(5) 0.063(6) -0.016(4) -0.006(4) 0.019(3)
N3 0.028(4) 0.034(4) 0.031(4) 0.005(3) -0.006(3) 0.003(3)
N4 0.037(4) 0.039(4) 0.033(4) -0.003(3) 0.003(3) -0.010(3)
O1 0.035(4) 0.079(5) 0.022(3) -0.018(3) 0.004(3) 0.008(3)
O2 0.032(3) 0.053(4) 0.038(4) -0.007(3) -0.012(3) 0.001(3)
O3 0.029(3) 0.048(4) 0.020(3) 0.008(3) -0.001(2) -0.010(3)
O4 0.032(3) 0.041(4) 0.037(4) 0.008(3) 0.001(3) 0.006(3)
C1 0.039(5) 0.035(5) 0.026(5) 0.002(4) -0.007(4) 0.002(4)
C2 0.033(5) 0.056(7) 0.042(5) -0.002(5) 0.004(4) 0.015(4)
C3 0.068(7) 0.060(7) 0.030(5) 0.007(5) -0.003(5) 0.019(6)
C4 0.061(8) 0.117(11) 0.033(6) -0.014(6) -0.001(6) 0.048(7)
C5 0.064(7) 0.050(6) 0.073(8) -0.029(5) -0.030(6) 0.028(6)
C6 0.036(5) 0.059(7) 0.055(6) -0.010(5) 0.007(5) 0.007(5)
C7 0.033(5) 0.064(6) 0.030(5) -0.004(4) 0.003(4) 0.001(5)
C8 0.053(7) 0.074(8) 0.041(6) 0.007(5) 0.001(5) 0.030(6)
C9 0.067(8) 0.096(9) 0.063(7) 0.003(6) 0.000(6) 0.042(7)
C10 0.100(10) 0.078(9) 0.081(8) 0.023(7) 0.021(7) 0.035(7)
C11 0.039(6) 0.083(7) 0.031(5) 0.001(5) 0.005(4) 0.005(5)
C12 0.025(5) 0.077(7) 0.020(5) -0.010(4) 0.001(4) 0.009(5)
C13 0.066(8) 0.125(12) 0.024(5) -0.018(7) -0.001(6) 0.013(7)
C14 0.024(5) 0.047(6) 0.063(6) -0.022(5) 0.002(4) 0.008(4)
C15 0.042(6) 0.068(8) 0.096(9) -0.036(7) 0.004(6) 0.009(5)
C16 0.068(8) 0.080(9) 0.100(10) -0.056(7) 0.001(7) -0.006(7)
C17 0.053(8) 0.166(14) 0.066(8) -0.078(9) 0.013(6) -0.039(8)
C18 0.053(7) 0.104(10) 0.058(7) -0.044(7) 0.003(6) -0.005(7)
C19 0.042(6) 0.053(6) 0.055(6) -0.019(5) 0.002(5) 0.003(5)
C20 0.043(5) 0.038(5) 0.038(5) -0.003(4) 0.010(4) 0.007(4)
C21 0.060(7) 0.035(6) 0.065(7) -0.007(5) 0.003(5) -0.013(5)
C22 0.082(9) 0.064(8) 0.137(11) 0.033(8) -0.037(8) -0.013(7)
C23 0.046(6) 0.052(6) 0.080(7) -0.013(6) 0.005(5) -0.020(5)
C24 0.034(5) 0.070(7) 0.030(5) 0.005(4) -0.012(4) -0.009(5)
C25 0.034(5) 0.050(6) 0.019(5) 0.006(4) 0.006(4) 0.000(4)
C26 0.052(7) 0.105(10) 0.035(6) -0.009(7) -0.006(5) 0.000(6)
C27 0.030(5) 0.046(6) 0.046(5) -0.004(5) 0.002(5) -0.011(4)
C28 0.033(5) 0.051(6) 0.050(6) 0.000(5) 0.014(5) -0.009(4)
C29 0.052(6) 0.063(7) 0.039(6) -0.001(5) 0.013(5) -0.014(5)
C30 0.068(8) 0.082(9) 0.052(7) -0.011(6) 0.009(6) -0.017(7)
C31 0.064(7) 0.068(8) 0.083(8) -0.039(6) 0.035(7) -0.003(6)
C32 0.046(6) 0.059(7) 0.060(6) -0.010(5) 0.002(5) 0.008(5)
C33 0.026(5) 0.037(5) 0.039(5) 0.007(4) 0.007(4) 0.002(4)
C34 0.042(5) 0.038(5) 0.046(5) -0.009(4) 0.002(5) -0.015(4)
C35 0.045(6) 0.066(7) 0.115(10) -0.008(7) 0.035(6) -0.022(5)
C36 0.084(8) 0.050(7) 0.094(8) 0.036(6) -0.008(7) -0.017(6)
C37 0.035(5) 0.038(5) 0.027(5) 0.005(4) 0.005(4) -0.005(4)
C38 0.014(4) 0.049(6) 0.033(5) -0.001(4) -0.009(4) -0.009(4)
C39 0.050(6) 0.078(8) 0.026(5) 0.009(5) -0.005(5) -0.004(5)
C40 0.046(5) 0.039(6) 0.028(5) 0.000(4) -0.003(4) -0.005(4)
C41 0.043(6) 0.050(6) 0.039(5) -0.004(4) -0.009(4) -0.002(5)
C42 0.069(7) 0.050(7) 0.062(7) -0.008(5) -0.017(6) 0.015(6)
C43 0.072(8) 0.062(8) 0.041(6) -0.014(5) -0.012(6) 0.018(6)
C44 0.043(6) 0.078(8) 0.027(5) 0.003(5) 0.004(4) 0.021(5)
C45 0.037(6) 0.068(7) 0.042(5) 0.007(5) -0.005(5) 0.013(5)
C46 0.033(5) 0.035(5) 0.038(5) -0.002(4) -0.007(4) -0.009(4)
C47 0.031(5) 0.045(6) 0.036(5) 0.006(4) 0.003(4) 0.007(4)
C48 0.087(8) 0.058(7) 0.075(8) 0.016(6) -0.032(7) -0.003(7)
C49 0.027(5) 0.079(7) 0.057(6) 0.017(5) -0.004(4) 0.003(5)
C50 0.038(5) 0.052(6) 0.021(4) 0.003(4) -0.003(4) -0.007(4)
C51 0.024(5) 0.054(6) 0.028(5) -0.006(4) 0.008(4) -0.008(4)
C52 0.069(8) 0.062(8) 0.032(6) -0.011(5) -0.003(5) 0.013(6)
F1 0.278(13) 0.116(7) 0.066(5) -0.056(5) 0.056(6) 0.004(8)
F2 0.057(5) 0.304(12) 0.066(5) -0.067(6) 0.032(4) 0.025(6)
F3 0.098(5) 0.154(7) 0.040(4) 0.002(4) 0.014(4) 0.025(5)
F4 0.094(5) 0.151(7) 0.032(4) 0.000(4) -0.004(3) -0.042(5)
F5 0.036(4) 0.273(10) 0.055(4) -0.004(5) -0.020(3) -0.026(5)
F6 0.228(10) 0.091(6) 0.085(5) -0.044(5) -0.082(6) 0.027(6)
F7 0.207(9) 0.060(4) 0.072(4) -0.010(4) -0.065(5) -0.013(5)
F8 0.041(4) 0.242(9) 0.056(4) -0.015(5) -0.003(3) -0.040(5)
F9 0.098(5) 0.105(5) 0.023(3) 0.002(3) -0.009(3) -0.040(4)
F10 0.047(4) 0.246(10) 0.056(4) -0.023(5) 0.019(4) 0.012(5)
F11 0.091(5) 0.125(5) 0.023(3) -0.010(3) -0.004(3) 0.040(4)
F12 0.213(9) 0.073(5) 0.064(4) -0.022(4) 0.040(5) 0.005(5)

loop_
_atom_type_symbol
_atom_type_description
_atom_type_scat_dispersion_real
_atom_type_scat_dispersion_imag
_atom_type_scat_source
C C 0.0033 0.0016 'International Tables Vol C Tables 4.2.6.8 and 6.1.1.4'
H H 0.0000 0.0000 'International Tables Vol C Tables 4.2.6.8 and 6.1.1.4'
N N 0.0061 0.0033 'International Tables Vol C Tables 4.2.6.8 and 6.1.1.4'
O O 0.0106 0.0060 'International Tables Vol C Tables 4.2.6.8 and 6.1.1.4'
Cl Cl 0.1484 0.1585 'International Tables Vol C Tables 4.2.6.8 and 6.1.1.4'
Ti Ti 0.2776 0.4457 'International Tables Vol C Tables 4.2.6.8 and 6.1.1.4'
F F 0.0171 0.0103 'International Tables Vol C Tables 4.2.6.8 and 6.1.1.4'

loop_
_geom_angle_atom_site_label_1
_geom_angle_atom_site_label_2
_geom_angle_atom_site_label_3
_geom_angle
_geom_angle_site_symmetry_1
_geom_angle_site_symmetry_3
_geom_angle_publ_flag
O1 Ti1 O2 171.0(2) . . ?
O1 Ti1 N2 90.0(3) . . ?
O2 Ti1 N2 83.1(3) . . ?
O1 Ti1 N1 82.9(2) . . ?
O2 Ti1 N1 90.4(2) . . ?
N2 Ti1 N1 83.2(2) . . ?
O1 Ti1 Cl1 93.0(2) . . ?
O2 Ti1 Cl1 92.83(19) . . ?
N2 Ti1 Cl1 89.25(19) . . ?
N1 Ti1 Cl1 171.41(19) . . ?
O1 Ti1 Cl2 93.0(2) . . ?
O2 Ti1 Cl2 92.8(2) . . ?
N2 Ti1 Cl2 169.85(19) . . ?
N1 Ti1 Cl2 87.50(19) . . ?
Cl1 Ti1 Cl2 100.27(11) . . ?
O4 Ti2 O3 171.1(2) . . ?
O4 Ti2 N3 90.7(2) . . ?
O3 Ti2 N3 83.6(2) . . ?
O4 Ti2 N4 82.7(2) . . ?
O3 Ti2 N4 89.8(2) . . ?
N3 Ti2 N4 82.9(2) . . ?
O4 Ti2 Cl4 93.02(18) . . ?
O3 Ti2 Cl4 93.53(18) . . ?
N3 Ti2 Cl4 87.42(17) . . ?
N4 Ti2 Cl4 169.31(19) . . ?
O4 Ti2 Cl3 92.58(18) . . ?
O3 Ti2 Cl3 92.08(17) . . ?
N3 Ti2 Cl3 170.60(19) . . ?
N4 Ti2 Cl3 88.81(19) . . ?
Cl4 Ti2 Cl3 101.19(10) . . ?
C7 N1 C1 117.9(7) . . ?
C7 N1 Ti1 127.8(6) . . ?
C1 N1 Ti1 113.8(5) . . ?
C20 N2 C14 118.3(8) . . ?
C20 N2 Ti1 128.1(6) . . ?
C14 N2 Ti1 113.4(6) . . ?
C33 N3 C27 117.3(7) . . ?
C33 N3 Ti2 128.2(5) . . ?
C27 N3 Ti2 113.7(5) . . ?
C46 N4 C40 119.4(7) . . ?
C46 N4 Ti2 126.7(5) . . ?
C40 N4 Ti2 113.5(5) . . ?
C12 O1 Ti1 135.7(6) . . ?
C25 O2 Ti1 133.4(6) . . ?
C38 O3 Ti2 133.5(5) . . ?
C51 O4 Ti2 135.7(5) . . ?
C6 C1 C2 119.9(8) . . ?
C6 C1 N1 119.2(7) . . ?
C2 C1 N1 120.9(8) . . ?
C1 C2 C3 122.2(9) . . ?
C1 C2 H2 118.9 . . ?
C3 C2 H2 118.9 . . ?
C4 C3 C2 117.7(10) . . ?
C4 C3 H3 121.1 . . ?
C2 C3 H3 121.1 . . ?
C5 C4 C3 122.0(9) . . ?
C5 C4 H4 119.0 . . ?
C3 C4 H4 119.0 . . ?
C4 C5 C6 119.9(10) . . ?
C4 C5 H5 120.0 . . ?
C6 C5 H5 120.0 . . ?
C1 C6 C5 118.3(9) . . ?
C1 C6 H6 120.9 . . ?
C5 C6 H6 120.9 . . ?
N1 C7 C11 120.1(8) . . ?
N1 C7 C8 126.4(8) . . ?
C11 C7 C8 113.4(8) . . ?
C10 C8 C9 112.3(9) . . ?
C10 C8 C7 112.1(9) . . ?
C9 C8 C7 113.1(9) . . ?
C10 C8 H8 106.2 . . ?
C9 C8 H8 106.2 . . ?
C7 C8 H8 106.2 . . ?
C8 C9 H9A 109.5 . . ?
C8 C9 H9B 109.5 . . ?
H9A C9 H9B 109.5 . . ?
C8 C9 H9C 109.5 . . ?
H9A C9 H9C 109.5 . . ?
H9B C9 H9C 109.5 . . ?
C8 C10 H10A 109.5 . . ?
C8 C10 H10B 109.5 . . ?
H10A C10 H10B 109.5 . . ?
C8 C10 H10C 109.5 . . ?
H10A C10 H10C 109.5 . . ?
H10B C10 H10C 109.5 . . ?
C12 C11 C7 125.4(9) . . ?
C12 C11 H11 117.3 . . ?
C7 C11 H11 117.3 . . ?
O1 C12 C11 123.5(8) . . ?
O1 C12 C13 115.6(9) . . ?
C11 C12 C13 120.8(9) . . ?
F3 C13 F2 108.4(11) . . ?
F3 C13 F1 104.0(10) . . ?
F2 C13 F1 105.5(12) . . ?
F3 C13 C12 116.8(10) . . ?
F2 C13 C12 111.2(9) . . ?
F1 C13 C12 110.2(10) . . ?
C19 C14 C15 118.7(9) . . ?
C19 C14 N2 122.6(8) . . ?
C15 C14 N2 118.7(8) . . ?
C14 C15 C16 121.4(10) . . ?
C14 C15 H15 119.3 . . ?
C16 C15 H15 119.3 . . ?
C17 C16 C15 118.6(11) . . ?
C17 C16 H16 120.7 . . ?
C15 C16 H16 120.7 . . ?
C18 C17 C16 121.0(10) . . ?
C18 C17 H17 119.5 . . ?
C16 C17 H17 119.5 . . ?
C17 C18 C19 120.4(11) . . ?
C17 C18 H18 119.8 . . ?
C19 C18 H18 119.8 . . ?
C14 C19 C18 119.8(9) . . ?
C14 C19 H19 120.1 . . ?
C18 C19 H19 120.1 . . ?
N2 C20 C24 121.8(8) . . ?
N2 C20 C21 123.2(8) . . ?
C24 C20 C21 115.0(8) . . ?
C23 C21 C22 111.4(9) . . ?
C23 C21 C20 110.4(7) . . ?
C22 C21 C20 111.2(9) . . ?
C23 C21 H21 107.9 . . ?
C22 C21 H21 107.9 . . ?
C20 C21 H21 107.9 . . ?
C21 C22 H22A 109.5 . . ?
C21 C22 H22B 109.5 . . ?
H22A C22 H22B 109.5 . . ?
C21 C22 H22C 109.5 . . ?
H22A C22 H22C 109.5 . . ?
H22B C22 H22C 109.5 . . ?
C21 C23 H23A 109.5 . . ?
C21 C23 H23B 109.5 . . ?
H23A C23 H23B 109.5 . . ?
C21 C23 H23C 109.5 . . ?
H23A C23 H23C 109.5 . . ?
H23B C23 H23C 109.5 . . ?
C25 C24 C20 123.0(8) . . ?
C25 C24 H24 118.5 . . ?
C20 C24 H24 118.5 . . ?
O2 C25 C24 128.4(8) . . ?
O2 C25 C26 111.4(8) . . ?
C24 C25 C26 120.2(8) . . ?
F6 C26 F5 109.0(11) . . ?
F6 C26 F4 106.2(10) . . ?
F5 C26 F4 104.7(9) . . ?
F6 C26 C25 114.0(9) . . ?
F5 C26 C25 110.5(9) . . ?
F4 C26 C25 111.9(9) . . ?
C32 C27 C28 120.6(9) . . ?
C32 C27 N3 120.4(8) . . ?
C28 C27 N3 118.9(8) . . ?
C29 C28 C27 120.3(9) . . ?
C29 C28 H28 119.9 . . ?
C27 C28 H28 119.9 . . ?
C30 C29 C28 118.3(10) . . ?
C30 C29 H29 120.8 . . ?
C28 C29 H29 120.8 . . ?
C29 C30 C31 122.9(10) . . ?
C29 C30 H30 118.6 . . ?
C31 C30 H30 118.6 . . ?
C32 C31 C30 116.9(10) . . ?
C32 C31 H31 121.5 . . ?
C30 C31 H31 121.5 . . ?
C27 C32 C31 120.9(10) . . ?
C27 C32 H32 119.5 . . ?
C31 C32 H32 119.5 . . ?
N3 C33 C37 119.6(7) . . ?
N3 C33 C34 124.3(8) . . ?
C37 C33 C34 116.1(7) . . ?
C35 C34 C33 112.5(7) . . ?
C35 C34 C36 112.0(8) . . ?
C33 C34 C36 109.0(7) . . ?
C35 C34 H34 107.7 . . ?
C33 C34 H34 107.7 . . ?
C36 C34 H34 107.7 . . ?
C34 C35 H35A 109.5 . . ?
C34 C35 H35B 109.5 . . ?
H35A C35 H35B 109.5 . . ?
C34 C35 H35C 109.5 . . ?
H35A C35 H35C 109.5 . . ?
H35B C35 H35C 109.5 . . ?
C34 C36 H36A 109.5 . . ?
C34 C36 H36B 109.5 . . ?
H36A C36 H36B 109.5 . . ?
C34 C36 H36C 109.5 . . ?
H36A C36 H36C 109.5 . . ?
H36B C36 H36C 109.5 . . ?
C38 C37 C33 125.0(7) . . ?
C38 C37 H37 117.5 . . ?
C33 C37 H37 117.5 . . ?
O3 C38 C37 127.9(7) . . ?
O3 C38 C39 112.4(7) . . ?
C37 C38 C39 119.5(8) . . ?
F9 C39 F8 107.9(8) . . ?
F9 C39 F7 106.0(9) . . ?
F8 C39 F7 105.5(9) . . ?
F9 C39 C38 114.0(8) . . ?
F8 C39 C38 112.3(8) . . ?
F7 C39 C38 110.5(7) . . ?
C41 C40 C45 120.9(8) . . ?
C41 C40 N4 119.6(8) . . ?
C45 C40 N4 119.5(8) . . ?
C40 C41 C42 119.9(9) . . ?
C40 C41 H41 120.1 . . ?
C42 C41 H41 120.1 . . ?
C41 C42 C43 119.5(10) . . ?
C41 C42 H42 120.3 . . ?
C43 C42 H42 120.3 . . ?
C44 C43 C42 123.2(10) . . ?
C44 C43 H43 118.4 . . ?
C42 C43 H43 118.4 . . ?
C43 C44 C45 117.4(9) . . ?
C43 C44 H44 121.3 . . ?
C45 C44 H44 121.3 . . ?
C40 C45 C44 119.2(9) . . ?
C40 C45 H45 120.4 . . ?
C44 C45 H45 120.4 . . ?
N4 C46 C50 120.9(7) . . ?
N4 C46 C47 121.4(7) . . ?
C50 C46 C47 117.7(7) . . ?
C49 C47 C46 112.0(7) . . ?
C49 C47 C48 110.9(7) . . ?
C46 C47 C48 108.8(7) . . ?
C49 C47 H47 108.3 . . ?
C46 C47 H47 108.3 . . ?
C48 C47 H47 108.3 . . ?
C47 C48 H48A 109.5 . . ?
C47 C48 H48B 109.5 . . ?
H48A C48 H48B 109.5 . . ?
C47 C48 H48C 109.5 . . ?
H48A C48 H48C 109.5 . . ?
H48B C48 H48C 109.5 . . ?
C47 C49 H49A 109.5 . . ?
C47 C49 H49B 109.5 . . ?
H49A C49 H49B 109.5 . . ?
C47 C49 H49C 109.5 . . ?
H49A C49 H49C 109.5 . . ?
H49B C49 H49C 109.5 . . ?
C51 C50 C46 124.7(8) . . ?
C51 C50 H50 117.7 . . ?
C46 C50 H50 117.7 . . ?
O4 C51 C50 125.8(8) . . ?
O4 C51 C52 113.2(8) . . ?
C50 C51 C52 121.0(8) . . ?
F12 C52 F11 108.1(9) . . ?
F12 C52 F10 104.2(9) . . ?
F11 C52 F10 106.9(9) . . ?
F12 C52 C51 111.7(9) . . ?
F11 C52 C51 113.2(9) . . ?
F10 C52 C51 112.2(8) . . ?

loop_
_geom_bond_atom_site_label_1
_geom_bond_atom_site_label_2
_geom_bond_distance
_geom_bond_site_symmetry_2
_geom_bond_publ_flag
Ti1 O1 1.884(5) . ?
Ti1 O2 1.908(6) . ?
Ti1 N2 2.205(8) . ?
Ti1 N1 2.209(6) . ?
Ti1 Cl1 2.257(3) . ?
Ti1 Cl2 2.261(3) . ?
Ti2 O4 1.884(6) . ?
Ti2 O3 1.898(5) . ?
Ti2 N3 2.199(7) . ?
Ti2 N4 2.217(7) . ?
Ti2 Cl4 2.251(3) . ?
Ti2 Cl3 2.269(3) . ?
N1 C7 1.271(10) . ?
N1 C1 1.431(10) . ?
N2 C20 1.286(11) . ?
N2 C14 1.424(11) . ?
N3 C33 1.315(9) . ?
N3 C27 1.453(10) . ?
N4 C46 1.332(9) . ?
N4 C40 1.438(10) . ?
O1 C12 1.268(10) . ?
O2 C25 1.296(9) . ?
O3 C38 1.288(9) . ?
O4 C51 1.301(9) . ?
C1 C6 1.372(11) . ?
C1 C2 1.383(11) . ?
C2 C3 1.381(12) . ?
C2 H2 0.9500 . ?
C3 C4 1.380(15) . ?
C3 H3 0.9500 . ?
C4 C5 1.356(14) . ?
C4 H4 0.9500 . ?
C5 C6 1.432(13) . ?
C5 H5 0.9500 . ?
C6 H6 0.9500 . ?
C7 C11 1.477(12) . ?
C7 C8 1.525(12) . ?
C8 C10 1.453(14) . ?
C8 C9 1.499(14) . ?
C8 H8 1.0000 . ?
C9 H9A 0.9800 . ?
C9 H9B 0.9800 . ?
C9 H9C 0.9800 . ?
C10 H10A 0.9800 . ?
C10 H10B 0.9800 . ?
C10 H10C 0.9800 . ?
C11 C12 1.356(12) . ?
C11 H11 0.9500 . ?
C12 C13 1.468(12) . ?
C13 F3 1.278(12) . ?
C13 F2 1.290(12) . ?
C13 F1 1.304(14) . ?
C14 C19 1.367(12) . ?
C14 C15 1.374(12) . ?
C15 C16 1.393(14) . ?
C15 H15 0.9500 . ?
C16 C17 1.371(17) . ?
C16 H16 0.9500 . ?
C17 C18 1.336(16) . ?
C17 H17 0.9500 . ?
C18 C19 1.411(13) . ?
C18 H18 0.9500 . ?
C19 H19 0.9500 . ?
C20 C24 1.462(12) . ?
C20 C21 1.528(12) . ?
C21 C23 1.495(13) . ?
C21 C22 1.507(13) . ?
C21 H21 1.0000 . ?
C22 H22A 0.9800 . ?
C22 H22B 0.9800 . ?
C22 H22C 0.9800 . ?
C23 H23A 0.9800 . ?
C23 H23B 0.9800 . ?
C23 H23C 0.9800 . ?
C24 C25 1.308(12) . ?
C24 H24 0.9500 . ?
C25 C26 1.536(13) . ?
C26 F6 1.306(12) . ?
C26 F5 1.306(11) . ?
C26 F4 1.326(12) . ?
C27 C32 1.367(12) . ?
C27 C28 1.401(12) . ?
C28 C29 1.385(12) . ?
C28 H28 0.9500 . ?
C29 C30 1.362(13) . ?
C29 H29 0.9500 . ?
C30 C31 1.426(14) . ?
C30 H30 0.9500 . ?
C31 C32 1.387(13) . ?
C31 H31 0.9500 . ?
C32 H32 0.9500 . ?
C33 C37 1.455(11) . ?
C33 C34 1.510(11) . ?
C34 C35 1.483(12) . ?
C34 C36 1.528(12) . ?
C34 H34 1.0000 . ?
C35 H35A 0.9800 . ?
C35 H35B 0.9800 . ?
C35 H35C 0.9800 . ?
C36 H36A 0.9800 . ?
C36 H36B 0.9800 . ?
C36 H36C 0.9800 . ?
C37 C38 1.313(10) . ?
C37 H37 0.9500 . ?
C38 C39 1.544(12) . ?
C39 F9 1.280(10) . ?
C39 F8 1.292(10) . ?
C39 F7 1.340(11) . ?
C40 C41 1.356(11) . ?
C40 C45 1.401(12) . ?
C41 C42 1.370(12) . ?
C41 H41 0.9500 . ?
C42 C43 1.368(14) . ?
C42 H42 0.9500 . ?
C43 C44 1.357(13) . ?
C43 H43 0.9500 . ?
C44 C45 1.413(12) . ?
C44 H44 0.9500 . ?
C45 H45 0.9500 . ?
C46 C50 1.453(11) . ?
C46 C47 1.505(11) . ?
C47 C49 1.505(12) . ?
C47 C48 1.540(12) . ?
C47 H47 1.0000 . ?
C48 H48A 0.9800 . ?
C48 H48B 0.9800 . ?
C48 H48C 0.9800 . ?
C49 H49A 0.9800 . ?
C49 H49B 0.9800 . ?
C49 H49C 0.9800 . ?
C50 C51 1.315(11) . ?
C50 H50 0.9500 . ?
C51 C52 1.524(12) . ?
C52 F12 1.302(12) . ?
C52 F11 1.305(11) . ?
C52 F10 1.319(11) . ?
